data_4078904
loop_
_publ_author_name
'Segarra, Candela'
'Mas-Marz\'a, Elena'
'Mata, Jos\'e A.'
'Peris, Eduardo'

_publ_section_title
;
 Rhodium and Iridium Complexes with
 ChelatingC--C&#x2032;-Imidazolylidene--Pyridylidene Ligands: Systematic
 Approach to Normal, Abnormal, and Remote Coordination Modes
;
_journal_issue 14
_journal_name_full Organometallics
_journal_page_first 5169
_journal_paper_doi 10.1021/om3005096
_journal_volume 31
_journal_year 2012
_chemical_formula_moiety 'C15 H19 I2 Ir N5, I, C2 H3 N'
_chemical_formula_sum 'C17 H22 I3 Ir N6'
_chemical_formula_weight 883.31
_chemical_name_systematic
;
 ? 
;
_space_group_crystal_system triclinic
_space_group_IT_number 2
_space_group_name_Hall '-P 1'
_space_group_name_H-M_alt 'P -1'
_symmetry_space_group_name_Hall '-P 1'
_symmetry_space_group_name_H-M 'P -1'
_atom_sites_solution_hydrogens geom
_atom_sites_solution_primary direct
_atom_sites_solution_secondary difmap
_audit_creation_date 2011-12-18
_audit_creation_method
;
  Olex2 1.1
  (compiled Nov  1 2011 20:42:30, GUI svn.r3906)
;
_cell_angle_alpha 107.112(4)
_cell_angle_beta 94.167(4)
_cell_angle_gamma 112.461(5)
_cell_formula_units_Z 2
_cell_length_a 10.1810(6)
_cell_length_b 11.0855(5)
_cell_length_c 12.6852(7)
_cell_measurement_reflns_used 8572
_cell_measurement_temperature 220.00(10)
_cell_measurement_theta_max 29.3618
_cell_measurement_theta_min 2.7197
_cell_volume 1236.42(13)
_computing_cell_refinement
;
CrysAlisPro, Agilent Technologies,
Version 1.171.35.15 (release 03-08-2011 CrysAlis171 .NET)
(compiled Aug  3 2011,13:03:54)
;
_computing_data_collection
;
CrysAlisPro, Agilent Technologies,
Version 1.171.35.15 (release 03-08-2011 CrysAlis171 .NET)
(compiled Aug  3 2011,13:03:54)
;
_computing_data_reduction
;
CrysAlisPro, Agilent Technologies,
Version 1.171.35.15 (release 03-08-2011 CrysAlis171 .NET)
(compiled Aug  3 2011,13:03:54)
;
_computing_molecular_graphics
;
O. V. Dolomanov, L. J. Bourhis, R. J. Gildea, J. A. K. Howard and H. Puschmann,
OLEX2: a complete structure solution, refinement and analysis program.
J. Appl. Cryst. (2009). 42, 339-341.
;
_computing_publication_material
;
O. V. Dolomanov, L. J. Bourhis, R. J. Gildea, J. A. K. Howard and H. Puschmann,
OLEX2: a complete structure solution, refinement and analysis program.
J. Appl. Cryst. (2009). 42, 339-341.
;
_computing_structure_refinement
;
SHELXL, G.M. Sheldrick, Acta Cryst.
2008). A64, 112-122
;
_computing_structure_solution 'SHELXS-97 (Sheldrick, 1990)'
_diffrn_ambient_temperature 220.00(10)
_diffrn_detector_area_resol_mean 10.4051
_diffrn_measured_fraction_theta_full 0.999
_diffrn_measured_fraction_theta_max 0.918
_diffrn_measurement_details
;
  1 omega  -21.00   22.00   1.0000    6.0000
omega____ theta____ kappa____ phi______ frames
    -      -11.2867  -80.0000  164.0000 43

  2 omega  -63.00   18.00   1.0000    6.0000
omega____ theta____ kappa____ phi______ frames
    -       11.9899  -37.0000  -90.0000 81

  3 omega  -19.00   54.00   1.0000    6.0000
omega____ theta____ kappa____ phi______ frames
    -       11.9899  -99.0000 -180.0000 73

  4 omega  -45.00  -17.00   1.0000    6.0000
omega____ theta____ kappa____ phi______ frames
    -       11.9899  -80.0000 -107.0000 28

  5 omega  -18.00   77.00   1.0000    6.0000
omega____ theta____ kappa____ phi______ frames
    -       11.9899   57.0000   60.0000 95

  6 omega  -90.00   22.00   1.0000    6.0000
omega____ theta____ kappa____ phi______ frames
    -      -11.2867  -77.0000 -150.0000 112

  7 omega  -46.00   24.00   1.0000    6.0000
omega____ theta____ kappa____ phi______ frames
    -      -11.2867   80.0000  107.0000 70

  8 omega -100.00  -55.00   1.0000    6.0000
omega____ theta____ kappa____ phi______ frames
    -      -11.2867  178.0000 -180.0000 45

  9 omega  -87.00   15.00   1.0000    6.0000
omega____ theta____ kappa____ phi______ frames
    -      -11.2867  -37.0000   30.0000 102

 10 omega  -14.00   88.00   1.0000    6.0000
omega____ theta____ kappa____ phi______ frames
    -       11.9899   37.0000    0.0000 102

 11 omega  -20.00   21.00   1.0000    6.0000
omega____ theta____ kappa____ phi______ frames
    -       11.9899  -99.0000  -30.0000 41

 12 omega   34.00  100.00   1.0000    6.0000
omega____ theta____ kappa____ phi______ frames
    -       11.9899 -178.0000  120.0000 66
;
_diffrn_measurement_device_type 'SuperNova, Dual, Cu at zero, Atlas'
_diffrn_measurement_method '\w scans'
_diffrn_orient_matrix_UB_11 0.0509194000
_diffrn_orient_matrix_UB_12 0.0077085000
_diffrn_orient_matrix_UB_13 -0.0356182000
_diffrn_orient_matrix_UB_21 -0.0426239000
_diffrn_orient_matrix_UB_22 -0.0694484000
_diffrn_orient_matrix_UB_23 -0.0368712000
_diffrn_orient_matrix_UB_31 -0.0391753000
_diffrn_orient_matrix_UB_32 0.0240331000
_diffrn_orient_matrix_UB_33 -0.0308538000
_diffrn_radiation_monochromator mirror
_diffrn_radiation_type 'Mo K\a'
_diffrn_radiation_wavelength 0.7107
_diffrn_reflns_av_R_equivalents 0.0658
_diffrn_reflns_av_unetI/netI 0.0579
_diffrn_reflns_limit_h_max 14
_diffrn_reflns_limit_h_min -13
_diffrn_reflns_limit_k_max 15
_diffrn_reflns_limit_k_min -14
_diffrn_reflns_limit_l_max 17
_diffrn_reflns_limit_l_min -15
_diffrn_reflns_number 27397
_diffrn_reflns_theta_full 26.00
_diffrn_reflns_theta_max 29.43
_diffrn_reflns_theta_min 2.73
_diffrn_source 'SuperNova (Mo) X-ray Source'
_diffrn_source_current n/a
_diffrn_source_voltage n/a
_exptl_absorpt_coefficient_mu 9.158
_exptl_absorpt_correction_T_max 1.00000
_exptl_absorpt_correction_T_min 0.54886
_exptl_absorpt_correction_type multi-scan
_exptl_absorpt_process_details
;
CrysAlisPro, Agilent Technologies,
Version 1.171.35.15 (release 03-08-2011 CrysAlis171 .NET)
(compiled Aug  3 2011,13:03:54)
Empirical absorption correction using spherical harmonics,
 implemented in SCALE3 ABSPACK scaling algorithm.
;
_exptl_crystal_colour 'clear reddish red'
_exptl_crystal_colour_lustre clear
_exptl_crystal_colour_modifier reddish
_exptl_crystal_colour_primary red
_exptl_crystal_density_diffrn 2.373
_exptl_crystal_density_method 'not measured'
_exptl_crystal_description plate
_exptl_crystal_F_000 804
_exptl_crystal_size_max 0.11
_exptl_crystal_size_mid 0.08
_exptl_crystal_size_min 0.07
_refine_diff_density_max 3.766
_refine_diff_density_min -1.557
_refine_diff_density_rms 0.234
_refine_ls_extinction_method none
_refine_ls_goodness_of_fit_ref 1.030
_refine_ls_hydrogen_treatment constr
_refine_ls_matrix_type full
_refine_ls_number_parameters 249
_refine_ls_number_reflns 6297
_refine_ls_number_restraints 3
_refine_ls_restrained_S_all 1.030
_refine_ls_R_factor_all 0.0853
_refine_ls_R_factor_gt 0.0462
_refine_ls_shift/su_max 0.001
_refine_ls_shift/su_mean 0.000
_refine_ls_structure_factor_coef Fsqd
_refine_ls_weighting_details 'calc w=1/[\s^2^(Fo^2^)+(0.0515P)^2^+5.5796P] where P=(Fo^2^+2Fc^2^)/3'
_refine_ls_weighting_scheme calc
_refine_ls_wR_factor_gt 0.1021
_refine_ls_wR_factor_ref 0.1253
_reflns_number_gt 4264
_reflns_number_total 6297
_reflns_threshold_expression >2sigma(I)
_cod_data_source_file om3005096_si_005.cif
_cod_data_source_block str1276
_cod_original_cell_volume 1236.42(11)
_cod_database_code 4078904
_chemical_oxdiff_formula 'C17 H23 N6 I4 Ir'
_reflns_odcompleteness_completeness 99.88
_reflns_odcompleteness_iscentric 1
_reflns_odcompleteness_theta 26.32

loop_
_space_group_symop_id
_space_group_symop_operation_xyz
1 'x, y, z'
2 '-x, -y, -z'

loop_
_atom_site_label
_atom_site_type_symbol
_atom_site_fract_x
_atom_site_fract_y
_atom_site_fract_z
_atom_site_U_iso_or_equiv
_atom_site_adp_type
_atom_site_occupancy
_atom_site_symmetry_multiplicity
_atom_site_calc_flag
_atom_site_refinement_flags
Ir1 Ir 0.66660(3) 0.97222(3) 0.21591(3) 0.03144(11) Uani 1 1 d .
I2 I 0.55224(6) 1.15062(6) 0.21185(5) 0.04246(16) Uani 1 1 d .
I3 I 0.77345(6) 0.78469(6) 0.21536(5) 0.04085(16) Uani 1 1 d .
I4 I 1.12199(7) 0.60730(8) 0.23174(6) 0.05422(19) Uani 1 1 d .
N1 N 0.7876(7) 1.0204(7) 0.4829(5) 0.0330(15) Uani 1 1 d .
N2 N 0.4834(7) 0.8115(7) 0.0962(5) 0.0355(16) Uani 1 1 d .
N3 N 0.6153(7) 0.8375(7) 0.4884(6) 0.0379(17) Uani 1 1 d .
N4 N 0.7663(8) 1.0123(8) 0.0822(6) 0.0418(18) Uani 1 1 d .
C5 C 0.8369(8) 1.1258(8) 0.3339(7) 0.0303(17) Uani 1 1 d .
C7 C 0.5587(9) 0.9322(9) 0.3436(7) 0.0365(19) Uani 1 1 d .
H7A H 0.5245 1.0044 0.3738 0.044 Uiso 1 1 calc R
H7B H 0.4733 0.8425 0.3117 0.044 Uiso 1 1 calc R
C8 C 0.6507(9) 0.9287(9) 0.4360(7) 0.0370(19) Uani 1 1 d .
C9 C 0.3851(9) 0.7257(10) 0.0347(8) 0.042(2) Uani 1 1 d .
C10 C 0.8705(8) 1.1314(8) 0.4441(6) 0.0297(17) Uani 1 1 d .
C17 C 0.9307(9) 1.2446(9) 0.3145(8) 0.047(2) Uani 1 1 d .
H17 H 0.9117 1.2522 0.2436 0.057 Uiso 1 1 calc R
C18 C 0.8110(11) 1.0363(12) 0.0083(9) 0.055(3) Uani 1 1 d .
N6 N 1.0739(8) 1.3476(7) 0.4971(6) 0.0399(17) Uani 1 1 d .
C11 C 0.8403(10) 0.9849(9) 0.5686(7) 0.040(2) Uani 1 1 d .
H11 H 0.9339 1.0322 0.6149 0.048 Uiso 1 1 calc R
C12 C 0.9866(9) 1.2415(9) 0.5247(7) 0.0372(19) Uani 1 1 d .
H12 H 1.0038 1.2415 0.5985 0.045 Uiso 1 1 calc R
C13 C 0.7341(10) 0.8728(10) 0.5722(7) 0.043(2) Uani 1 1 d .
H13 H 0.7375 0.8252 0.6219 0.052 Uiso 1 1 calc R
C14 C 1.0479(9) 1.3497(9) 0.3933(8) 0.045(2) Uani 1 1 d .
H14 H 1.1107 1.4241 0.3743 0.054 Uiso 1 1 calc R
C15 C 1.1989(11) 1.4635(10) 0.5848(9) 0.060(3) Uani 1 1 d .
H15A H 1.1773 1.4696 0.6589 0.091 Uiso 1 1 calc R
H15B H 1.2158 1.5505 0.5732 0.091 Uiso 1 1 calc R
H15C H 1.2851 1.4462 0.5795 0.091 Uiso 1 1 calc R
C16 C 0.4736(10) 0.7191(10) 0.4646(9) 0.055(3) Uani 1 1 d .
H16A H 0.4035 0.7273 0.4144 0.083 Uiso 1 1 calc R
H16B H 0.4412 0.7186 0.5345 0.083 Uiso 1 1 calc R
H16C H 0.4825 0.6330 0.4290 0.083 Uiso 1 1 calc R
C1 C 0.2530(10) 0.6144(10) -0.0455(8) 0.048(2) Uani 1 1 d .
H1A H 0.2164 0.6515 -0.0951 0.073 Uiso 1 1 calc R
H1B H 0.1798 0.5780 -0.0044 0.073 Uiso 1 1 calc R
H1C H 0.2758 0.5401 -0.0899 0.073 Uiso 1 1 calc R
C4 C 0.8669(14) 1.0699(18) -0.0869(11) 0.094(5) Uani 1 1 d .
H4A H 0.7893 1.0652 -0.1393 0.142 Uiso 1 1 calc R
H4B H 0.9038 1.0036 -0.1248 0.142 Uiso 1 1 calc R
H4C H 0.9448 1.1631 -0.0599 0.142 Uiso 1 1 calc R
C2 C 0.3594(13) 0.3878(12) 0.2294(11) 0.064(3) Uani 1 1 d U
C3 C 0.3715(17) 0.4138(16) 0.1245(11) 0.092(4) Uani 1 1 d U
H3A H 0.3876 0.3404 0.0712 0.139 Uiso 1 1 calc R
H3B H 0.4525 0.5028 0.1382 0.139 Uiso 1 1 calc R
H3C H 0.2824 0.4156 0.0939 0.139 Uiso 1 1 calc R
N14 N 0.3574(16) 0.3747(13) 0.3150(12) 0.102(4) Uani 1 1 d U

loop_
_atom_site_aniso_label
_atom_site_aniso_U_11
_atom_site_aniso_U_22
_atom_site_aniso_U_33
_atom_site_aniso_U_23
_atom_site_aniso_U_13
_atom_site_aniso_U_12
Ir1 0.02679(18) 0.03240(18) 0.02763(18) 0.01058(13) -0.00111(12) 0.00597(13)
I2 0.0403(3) 0.0450(3) 0.0448(4) 0.0220(3) 0.0032(3) 0.0173(3)
I3 0.0408(3) 0.0373(3) 0.0367(3) 0.0060(2) -0.0026(2) 0.0156(3)
I4 0.0414(4) 0.0688(5) 0.0482(4) 0.0234(3) 0.0084(3) 0.0169(3)
N1 0.032(4) 0.035(4) 0.029(4) 0.012(3) 0.003(3) 0.011(3)
N2 0.030(4) 0.036(4) 0.024(4) 0.004(3) -0.006(3) 0.005(3)
N3 0.036(4) 0.036(4) 0.033(4) 0.016(3) 0.008(3) 0.003(3)
N4 0.031(4) 0.052(5) 0.035(4) 0.017(4) 0.003(3) 0.009(3)
C5 0.018(4) 0.026(4) 0.033(4) 0.004(3) 0.001(3) 0.001(3)
C7 0.034(4) 0.039(5) 0.029(4) 0.015(4) 0.000(3) 0.007(4)
C8 0.035(5) 0.042(5) 0.027(4) 0.012(4) 0.004(3) 0.010(4)
C9 0.034(5) 0.049(5) 0.040(5) 0.020(4) 0.005(4) 0.013(4)
C10 0.023(4) 0.032(4) 0.029(4) 0.007(3) 0.002(3) 0.010(3)
C17 0.035(5) 0.044(5) 0.048(6) 0.030(4) -0.008(4) -0.006(4)
C18 0.041(6) 0.080(8) 0.044(6) 0.025(6) 0.005(5) 0.024(5)
N6 0.035(4) 0.033(4) 0.039(4) 0.010(3) 0.005(3) 0.004(3)
C11 0.039(5) 0.037(5) 0.029(4) 0.008(4) -0.005(4) 0.006(4)
C12 0.035(5) 0.039(5) 0.033(5) 0.012(4) 0.004(4) 0.012(4)
C13 0.050(5) 0.045(5) 0.031(5) 0.017(4) 0.003(4) 0.015(4)
C14 0.034(5) 0.036(5) 0.054(6) 0.017(4) 0.011(4) 0.003(4)
C15 0.042(5) 0.042(6) 0.055(6) 0.002(5) -0.008(5) -0.011(4)
C16 0.047(6) 0.046(6) 0.049(6) 0.023(5) 0.001(4) -0.008(4)
C1 0.042(5) 0.051(6) 0.036(5) 0.018(4) -0.001(4) 0.002(4)
C4 0.062(8) 0.148(15) 0.070(9) 0.054(9) 0.022(7) 0.029(9)
C2 0.062(7) 0.070(8) 0.091(8) 0.040(7) 0.029(7) 0.049(6)
C3 0.122(12) 0.110(12) 0.065(8) 0.026(8) 0.031(8) 0.070(10)
N14 0.157(12) 0.092(9) 0.108(9) 0.066(8) 0.056(9) 0.078(9)

loop_
_atom_type_symbol
_atom_type_description
_atom_type_scat_dispersion_real
_atom_type_scat_dispersion_imag
_atom_type_scat_source
C C 0.0033 0.0016 'International Tables Vol C Tables 4.2.6.8 and 6.1.1.4'
H H 0.0000 0.0000 'International Tables Vol C Tables 4.2.6.8 and 6.1.1.4'
I I -0.4742 1.8119 'International Tables Vol C Tables 4.2.6.8 and 6.1.1.4'
Ir Ir -1.4442 7.9887 'International Tables Vol C Tables 4.2.6.8 and 6.1.1.4'
N N 0.0061 0.0033 'International Tables Vol C Tables 4.2.6.8 and 6.1.1.4'

loop_
_geom_angle_atom_site_label_1
_geom_angle_atom_site_label_2
_geom_angle_atom_site_label_3
_geom_angle
I2 Ir1 I3 178.00(2)
N2 Ir1 I2 89.34(19)
N2 Ir1 I3 88.67(19)
N2 Ir1 N4 88.9(3)
N4 Ir1 I2 89.3(2)
N4 Ir1 I3 90.9(2)
C5 Ir1 I2 89.9(2)
C5 Ir1 I3 92.0(2)
C5 Ir1 N2 178.1(3)
C5 Ir1 N4 92.9(3)
C5 Ir1 C7 89.0(3)
C7 Ir1 I2 88.6(2)
C7 Ir1 I3 91.1(2)
C7 Ir1 N2 89.2(3)
C7 Ir1 N4 177.1(3)
C8 N1 C10 124.7(7)
C8 N1 C11 109.0(7)
C11 N1 C10 126.1(7)
C9 N2 Ir1 178.5(8)
C8 N3 C13 109.1(7)
C8 N3 C16 125.9(7)
C13 N3 C16 125.0(7)
C18 N4 Ir1 174.6(8)
C10 C5 Ir1 124.6(6)
C10 C5 C17 112.9(7)
C17 C5 Ir1 122.4(6)
C8 C7 Ir1 112.8(6)
N1 C8 C7 125.0(8)
N3 C8 N1 107.6(7)
N3 C8 C7 127.5(8)
N2 C9 C1 178.5(11)
C5 C10 N1 122.3(7)
C12 C10 N1 114.6(7)
C12 C10 C5 123.2(8)
C14 C17 C5 123.3(8)
N4 C18 C4 178.4(13)
C12 N6 C15 118.7(8)
C14 N6 C12 120.3(7)
C14 N6 C15 121.0(8)
C13 C11 N1 107.0(7)
N6 C12 C10 119.8(8)
C11 C13 N3 107.3(8)
N6 C14 C17 120.5(8)
N14 C2 C3 175.8(16)

loop_
_geom_bond_atom_site_label_1
_geom_bond_atom_site_label_2
_geom_bond_distance
Ir1 I2 2.6608(7)
Ir1 I3 2.6881(6)
Ir1 N2 2.102(6)
Ir1 N4 2.111(8)
Ir1 C5 2.003(7)
Ir1 C7 2.083(8)
N1 C8 1.330(10)
N1 C10 1.447(10)
N1 C11 1.397(10)
N2 C9 1.113(10)
N3 C8 1.321(11)
N3 C13 1.397(11)
N3 C16 1.466(11)
N4 C18 1.127(12)
C5 C10 1.393(11)
C5 C17 1.404(11)
C7 C8 1.465(11)
C9 C1 1.469(12)
C10 C12 1.386(11)
C17 C14 1.364(12)
C18 C4 1.457(16)
N6 C12 1.336(11)
N6 C14 1.333(12)
N6 C15 1.487(11)
C11 C13 1.315(12)
C2 C3 1.446(17)
C2 N14 1.138(15)
